data_2227515
loop_
_publ_author_name
'Song, Li-Li'
'Cui, Li-Na'
'Jin, Qiong-Hua'
'Zhang, Cun-Lin'

_publ_section_title
;
 <i>catena</i>-Poly[silver(I)-bis[\m-bis(diphenylphosphino)methane-\k^2^<i>P</i>:<i>P</i>']-\m-thiocyanato-\k^2^<i>S</i>:<i>S</i>-silver(I)-\m-thiocyanato-\k^2^<i>S</i>:<i>N</i>]
;
_journal_coeditor_code HB5620
_journal_issue 10
_journal_name_full 'Acta Crystallographica Section E'
_journal_page_first m1237
_journal_page_last m1238
_journal_paper_doi 10.1107/S1600536810035622
_journal_volume 66
_journal_year 2010
_chemical_formula_iupac '[Ag (N C S) (C25 H22 P2)]'
_chemical_formula_moiety 'C26 H22 Ag N P2 S'
_chemical_formula_sum 'C26 H22 Ag N P2 S'
_chemical_formula_weight 550.32
_chemical_name_systematic
;
<i>catena</i>-Poly[silver(I)-bis[\m-bis(diphenylphosphino)methane-
\k^2^<i>P</i>:<i>P</i>']-\m-thiocyanato-\k^2^<i>S</i>:<i>S</i>-silver(I)-
\m-thiocyanato-\k^2^<i>S</i>:<i>N</i>]
;
_space_group_IT_number 14
_symmetry_cell_setting monoclinic
_symmetry_space_group_name_Hall '-P 2yn'
_symmetry_space_group_name_H-M 'P 1 21/n 1'
_atom_sites_solution_hydrogens geom
_atom_sites_solution_primary direct
_atom_sites_solution_secondary difmap
_audit_creation_method SHELXL-97
_cell_angle_alpha 90.00
_cell_angle_beta 93.4700(10)
_cell_angle_gamma 90.00
_cell_formula_units_Z 8
_cell_length_a 13.0712(14)
_cell_length_b 23.080(2)
_cell_length_c 15.6340(16)
_cell_measurement_reflns_used 4221
_cell_measurement_temperature 298(2)
_cell_measurement_theta_max 23.067
_cell_measurement_theta_min 2.273
_cell_volume 4707.9(8)
_computing_cell_refinement 'SAINT (Bruker, 2007)'
_computing_data_collection 'SMART (Bruker, 2007)'
_computing_data_reduction 'SAINT (Bruker, 2007)'
_computing_molecular_graphics 'SHELXTL (Sheldrick, 2008)'
_computing_publication_material 'SHELXTL (Sheldrick, 2008)'
_computing_structure_refinement 'SHELXL97 (Sheldrick, 2008)'
_computing_structure_solution 'SHELXS97 (Sheldrick, 2008)'
_diffrn_ambient_temperature 298(2)
_diffrn_measured_fraction_theta_full 0.999
_diffrn_measured_fraction_theta_max 0.999
_diffrn_measurement_device_type 'Bruker SMART CCD area-detector'
_diffrn_measurement_method 'phi and omega scans'
_diffrn_radiation_monochromator graphite
_diffrn_radiation_source 'fine-focus sealed tube'
_diffrn_radiation_type MoK\a
_diffrn_radiation_wavelength 0.71073
_diffrn_reflns_av_R_equivalents 0.0561
_diffrn_reflns_av_sigmaI/netI 0.0760
_diffrn_reflns_limit_h_max 15
_diffrn_reflns_limit_h_min -15
_diffrn_reflns_limit_k_max 22
_diffrn_reflns_limit_k_min -27
_diffrn_reflns_limit_l_max 18
_diffrn_reflns_limit_l_min -15
_diffrn_reflns_number 23675
_diffrn_reflns_theta_full 25.02
_diffrn_reflns_theta_max 25.02
_diffrn_reflns_theta_min 1.58
_exptl_absorpt_coefficient_mu 1.095
_exptl_absorpt_correction_T_max 0.721
_exptl_absorpt_correction_T_min 0.650
_exptl_absorpt_correction_type multi-scan
_exptl_absorpt_process_details '(SADABS; Bruker, 2007)'
_exptl_crystal_colour colourless
_exptl_crystal_density_diffrn 1.553
_exptl_crystal_density_meas 1.553
_exptl_crystal_density_method 'not measured'
_exptl_crystal_description block
_exptl_crystal_F_000 2224
_exptl_crystal_size_max 0.43
_exptl_crystal_size_mid 0.34
_exptl_crystal_size_min 0.32
_refine_diff_density_max 1.339
_refine_diff_density_min -1.312
_refine_ls_extinction_method none
_refine_ls_goodness_of_fit_ref 1.022
_refine_ls_hydrogen_treatment constr
_refine_ls_matrix_type full
_refine_ls_number_parameters 559
_refine_ls_number_reflns 8306
_refine_ls_number_restraints 1
_refine_ls_restrained_S_all 1.022
_refine_ls_R_factor_all 0.1266
_refine_ls_R_factor_gt 0.0588
_refine_ls_shift/su_max 0.001
_refine_ls_shift/su_mean 0.000
_refine_ls_structure_factor_coef Fsqd
_refine_ls_weighting_details 'calc w=1/[\s^2^(Fo^2^)+(0.0414P)^2^+37.5530P] where P=(Fo^2^+2Fc^2^)/3'
_refine_ls_weighting_scheme calc
_refine_ls_wR_factor_gt 0.1215
_refine_ls_wR_factor_ref 0.1684
_reflns_number_gt 4539
_reflns_number_total 8306
_reflns_threshold_expression I>2sigma(I)
_cod_data_source_file hb5620.cif
_cod_data_source_block I
_cod_original_cell_volume 4708.0(8)
_cod_original_sg_symbol_H-M 'P 21/n'
_cod_database_code 2227515
_cod_database_fobs_code 2227515

loop_
_symmetry_equiv_pos_as_xyz
'x, y, z'
'-x+1/2, y+1/2, -z+1/2'
'-x, -y, -z'
'x-1/2, -y-1/2, z-1/2'

loop_
_atom_site_type_symbol
_atom_site_label
_atom_site_fract_x
_atom_site_fract_y
_atom_site_fract_z
_atom_site_U_iso_or_equiv
_atom_site_adp_type
_atom_site_calc_flag
_atom_site_refinement_flags
_atom_site_occupancy
_atom_site_disorder_assembly
_atom_site_disorder_group
Ag Ag1 0.67704(5) 0.24042(3) 0.55934(5) 0.0460(2) Uani d . 1 . .
Ag Ag2 0.49477(5) 0.24103(3) 0.71296(4) 0.0422(2) Uani d U 1 . .
N N1 0.7422(7) 0.1363(5) 0.7966(7) 0.090(3) Uani d . 1 . .
N N2 0.9491(8) 0.2412(4) 0.3589(6) 0.084(3) Uani d . 1 . .
P P1 0.60071(16) 0.33099(9) 0.50436(14) 0.0342(5) Uani d . 1 . .
P P2 0.43500(16) 0.33225(9) 0.64005(14) 0.0343(5) Uani d . 1 . .
P P3 0.61866(16) 0.14163(9) 0.52595(14) 0.0336(5) Uani d . 1 . .
P P4 0.45647(17) 0.14001(9) 0.66334(15) 0.0379(5) Uani d U 1 . .
S S1 0.69887(17) 0.24681(11) 0.73000(16) 0.0488(6) Uani d . 1 . .
S S2 0.8817(2) 0.24072(14) 0.5231(2) 0.0715(8) Uani d . 1 . .
C C1 0.7242(7) 0.1814(5) 0.7699(7) 0.054(3) Uani d . 1 . .
C C2 0.9092(8) 0.2425(4) 0.4226(7) 0.052(2) Uani d . 1 . .
C C3 0.4656(6) 0.3405(4) 0.5286(5) 0.040(2) Uani d . 1 . .
H H3A 0.4440 0.3789 0.5097 0.048 Uiso calc R 1 . .
H H3B 0.4248 0.3128 0.4946 0.048 Uiso calc R 1 . .
C C4 0.5943(7) 0.3337(4) 0.3880(6) 0.044(2) Uani d . 1 . .
C C5 0.6844(8) 0.3277(4) 0.3492(7) 0.059(3) Uani d . 1 . .
H H5 0.7459 0.3256 0.3822 0.071 Uiso calc R 1 . .
C C6 0.6847(8) 0.3246(5) 0.2606(7) 0.069(3) Uani d . 1 . .
H H6 0.7465 0.3211 0.2346 0.083 Uiso calc R 1 . .
C C7 0.5942(8) 0.3266(5) 0.2106(7) 0.066(3) Uani d . 1 . .
H H7 0.5947 0.3244 0.1513 0.079 Uiso calc R 1 . .
C C8 0.5053(8) 0.3316(4) 0.2487(6) 0.058(3) Uani d . 1 . .
H H8 0.4438 0.3320 0.2156 0.069 Uiso calc R 1 . .
C C9 0.5049(7) 0.3363(4) 0.3366(6) 0.049(2) Uani d . 1 . .
H H9 0.4428 0.3413 0.3618 0.059 Uiso calc R 1 . .
C C10 0.6664(7) 0.3976(4) 0.5373(6) 0.041(2) Uani d . 1 . .
C C11 0.7642(7) 0.3934(4) 0.5762(6) 0.056(3) Uani d . 1 . .
H H11 0.7946 0.3572 0.5837 0.067 Uiso calc R 1 . .
C C12 0.8174(8) 0.4423(4) 0.6041(7) 0.063(3) Uani d . 1 . .
H H12 0.8831 0.4388 0.6300 0.076 Uiso calc R 1 . .
C C13 0.7733(8) 0.4958(4) 0.5936(7) 0.061(3) Uani d . 1 . .
H H13 0.8082 0.5287 0.6137 0.073 Uiso calc R 1 . .
C C14 0.6787(8) 0.5008(4) 0.5539(7) 0.061(3) Uani d . 1 . .
H H14 0.6494 0.5373 0.5460 0.073 Uiso calc R 1 . .
C C15 0.6250(7) 0.4521(4) 0.5250(6) 0.051(2) Uani d . 1 . .
H H15 0.5606 0.4562 0.4971 0.061 Uiso calc R 1 . .
C C16 0.2954(7) 0.3366(4) 0.6316(6) 0.045(2) Uani d . 1 . .
C C17 0.2480(7) 0.3291(4) 0.7076(7) 0.058(3) Uani d . 1 . .
H H17 0.2870 0.3247 0.7590 0.070 Uiso calc R 1 . .
C C18 0.1413(8) 0.3280(5) 0.7065(8) 0.073(3) Uani d . 1 . .
H H18 0.1086 0.3223 0.7571 0.088 Uiso calc R 1 . .
C C19 0.0856(9) 0.3353(5) 0.6317(9) 0.072(3) Uani d . 1 . .
H H19 0.0144 0.3352 0.6317 0.086 Uiso calc R 1 . .
C C20 0.1301(8) 0.3428(5) 0.5569(8) 0.072(3) Uani d . 1 . .
H H20 0.0902 0.3467 0.5060 0.086 Uiso calc R 1 . .
C C21 0.2356(7) 0.3445(4) 0.5569(7) 0.060(3) Uani d . 1 . .
H H21 0.2668 0.3510 0.5059 0.072 Uiso calc R 1 . .
C C22 0.4750(7) 0.4014(4) 0.6861(6) 0.041(2) Uani d . 1 . .
C C23 0.5642(7) 0.4043(4) 0.7378(6) 0.051(2) Uani d . 1 . .
H H23 0.5998 0.3706 0.7529 0.062 Uiso calc R 1 . .
C C24 0.6009(8) 0.4577(4) 0.7673(7) 0.064(3) Uani d . 1 . .
H H24 0.6614 0.4595 0.8017 0.077 Uiso calc R 1 . .
C C25 0.5495(9) 0.5072(5) 0.7463(7) 0.063(3) Uani d . 1 . .
H H25 0.5758 0.5428 0.7649 0.076 Uiso calc R 1 . .
C C26 0.4596(8) 0.5049(4) 0.6982(6) 0.056(3) Uani d . 1 . .
H H26 0.4232 0.5387 0.6856 0.067 Uiso calc R 1 . .
C C27 0.4220(7) 0.4523(4) 0.6680(6) 0.048(2) Uani d . 1 . .
H H27 0.3604 0.4510 0.6351 0.058 Uiso calc R 1 . .
C C28 0.5626(7) 0.1018(4) 0.6134(6) 0.047(2) Uani d . 1 . .
H H28A 0.6162 0.0938 0.6574 0.056 Uiso calc R 1 . .
H H28B 0.5372 0.0648 0.5914 0.056 Uiso calc R 1 . .
C C29 0.7291(7) 0.0990(4) 0.4987(6) 0.044(2) Uani d . 1 . .
C C30 0.8073(7) 0.0897(4) 0.5609(7) 0.057(3) Uani d . 1 . .
H H30 0.7958 0.0973 0.6180 0.068 Uiso calc R 1 . .
C C31 0.9021(8) 0.0694(5) 0.5398(8) 0.069(3) Uani d . 1 . .
H H31 0.9547 0.0648 0.5821 0.083 Uiso calc R 1 . .
C C32 0.9181(9) 0.0561(5) 0.4572(8) 0.069(3) Uani d . 1 . .
H H32 0.9812 0.0415 0.4429 0.082 Uiso calc R 1 . .
C C33 0.8420(9) 0.0641(5) 0.3955(7) 0.069(3) Uani d . 1 . .
H H33 0.8531 0.0546 0.3390 0.083 Uiso calc R 1 . .
C C34 0.7467(8) 0.0864(4) 0.4158(7) 0.059(3) Uani d . 1 . .
H H34 0.6956 0.0925 0.3728 0.071 Uiso calc R 1 . .
C C35 0.5264(7) 0.1321(4) 0.4371(6) 0.048(2) Uani d . 1 . .
C C36 0.4939(8) 0.0789(5) 0.4059(7) 0.068(3) Uani d . 1 . .
H H36 0.5227 0.0453 0.4296 0.081 Uiso calc R 1 . .
C C37 0.4185(9) 0.0750(5) 0.3393(8) 0.087(4) Uani d . 1 . .
H H37 0.3971 0.0387 0.3192 0.104 Uiso calc R 1 . .
C C38 0.3753(8) 0.1241(5) 0.3028(7) 0.072(3) Uani d . 1 . .
H H38 0.3228 0.1213 0.2601 0.087 Uiso calc R 1 . .
C C39 0.4105(8) 0.1773(5) 0.3301(7) 0.064(3) Uani d . 1 . .
H H39 0.3841 0.2108 0.3042 0.077 Uiso calc R 1 . .
C C40 0.4854(7) 0.1809(4) 0.3963(6) 0.055(3) Uani d . 1 . .
H H40 0.5089 0.2173 0.4141 0.066 Uiso calc R 1 . .
C C41 0.3476(7) 0.1354(4) 0.5868(6) 0.050(2) Uani d . 1 . .
C C42 0.3018(8) 0.1858(4) 0.5572(6) 0.057(3) Uani d . 1 . .
H H42 0.3296 0.2208 0.5765 0.069 Uiso calc R 1 . .
C C43 0.2166(8) 0.1872(5) 0.5002(7) 0.068(3) Uani d . 1 . .
H H43 0.1883 0.2225 0.4828 0.082 Uiso calc R 1 . .
C C44 0.1741(8) 0.1366(5) 0.4695(8) 0.075(3) Uani d . 1 . .
H H44 0.1136 0.1369 0.4349 0.090 Uiso calc R 1 . .
C C45 0.2227(10) 0.0855(6) 0.4910(9) 0.093(4) Uani d . 1 . .
H H45 0.1965 0.0505 0.4698 0.111 Uiso calc R 1 . .
C C46 0.3107(9) 0.0863(5) 0.5444(8) 0.080(4) Uani d . 1 . .
H H46 0.3474 0.0520 0.5522 0.096 Uiso calc R 1 . .
C C47 0.4310(8) 0.0900(4) 0.7463(7) 0.058(3) Uani d . 1 . .
C C48 0.4558(10) 0.1033(5) 0.8299(8) 0.086(4) Uani d . 1 . .
H H48 0.4851 0.1394 0.8419 0.103 Uiso calc R 1 . .
C C49 0.4401(11) 0.0665(6) 0.8987(9) 0.101(5) Uani d . 1 . .
H H49 0.4587 0.0786 0.9542 0.121 Uiso calc R 1 . .
C C50 0.3977(10) 0.0128(5) 0.8854(8) 0.086(4) Uani d . 1 . .
H H50 0.3875 -0.0122 0.9307 0.103 Uiso calc R 1 . .
C C51 0.3709(12) -0.0023(6) 0.8029(10) 0.108(5) Uani d . 1 . .
H H51 0.3412 -0.0383 0.7908 0.130 Uiso calc R 1 . .
C C52 0.3882(11) 0.0358(5) 0.7370(9) 0.095(4) Uani d . 1 . .
H H52 0.3690 0.0237 0.6816 0.114 Uiso calc R 1 . .

loop_
_atom_site_aniso_label
_atom_site_aniso_U_11
_atom_site_aniso_U_22
_atom_site_aniso_U_33
_atom_site_aniso_U_12
_atom_site_aniso_U_13
_atom_site_aniso_U_23
Ag1 0.0510(4) 0.0350(4) 0.0509(5) 0.0026(3) -0.0054(3) 0.0020(3)
Ag2 0.0420(4) 0.0364(4) 0.0477(4) -0.0003(3) -0.0025(3) 0.0017(3)
N1 0.071(7) 0.083(8) 0.114(9) 0.002(6) -0.006(6) 0.033(7)
N2 0.109(8) 0.087(7) 0.062(7) -0.013(6) 0.052(6) -0.016(5)
P1 0.0366(12) 0.0327(12) 0.0335(13) 0.0025(10) 0.0034(10) 0.0027(9)
P2 0.0357(12) 0.0317(12) 0.0360(13) 0.0029(10) 0.0056(10) 0.0000(9)
P3 0.0361(12) 0.0326(12) 0.0320(13) -0.0006(10) 0.0018(10) 0.0012(9)
P4 0.0375(12) 0.0330(11) 0.0441(14) -0.0037(10) 0.0097(11) -0.0011(10)
S1 0.0394(12) 0.0609(16) 0.0453(14) -0.0077(11) -0.0038(10) -0.0030(12)
S2 0.0556(16) 0.094(2) 0.0655(19) -0.0031(16) 0.0120(14) -0.0011(16)
C1 0.039(5) 0.060(7) 0.062(7) 0.001(5) -0.002(5) 0.010(5)
C2 0.060(6) 0.042(6) 0.057(7) -0.003(5) 0.012(5) -0.002(5)
C3 0.044(5) 0.038(5) 0.038(5) -0.001(4) 0.003(4) -0.002(4)
C4 0.046(5) 0.048(6) 0.039(5) 0.000(4) 0.008(4) 0.002(4)
C5 0.054(6) 0.077(8) 0.047(7) -0.005(5) 0.010(5) 0.003(5)
C6 0.058(7) 0.101(9) 0.051(7) -0.007(6) 0.018(6) -0.004(6)
C7 0.068(7) 0.085(8) 0.044(7) -0.004(6) 0.009(6) 0.001(6)
C8 0.055(6) 0.074(7) 0.044(6) 0.001(5) 0.001(5) -0.002(5)
C9 0.047(6) 0.060(6) 0.041(6) 0.004(5) 0.007(5) 0.001(5)
C10 0.050(6) 0.036(5) 0.038(5) -0.005(4) 0.006(4) 0.002(4)
C11 0.058(6) 0.049(6) 0.059(7) -0.003(5) -0.008(5) 0.000(5)
C12 0.061(7) 0.056(7) 0.070(8) -0.014(6) -0.011(6) -0.002(6)
C13 0.071(8) 0.048(7) 0.062(7) -0.014(6) 0.001(6) -0.010(5)
C14 0.074(8) 0.042(6) 0.067(8) -0.006(5) 0.006(6) 0.003(5)
C15 0.055(6) 0.043(6) 0.055(7) -0.001(5) 0.002(5) 0.006(5)
C16 0.038(5) 0.041(5) 0.058(7) 0.002(4) 0.005(5) 0.001(4)
C17 0.045(6) 0.064(7) 0.066(7) 0.001(5) 0.008(5) -0.005(5)
C18 0.053(7) 0.084(9) 0.085(10) -0.001(6) 0.021(7) -0.007(7)
C19 0.045(6) 0.078(8) 0.092(10) 0.005(6) 0.007(7) -0.011(7)
C20 0.048(7) 0.080(8) 0.085(9) 0.010(6) -0.009(6) -0.005(7)
C21 0.049(6) 0.063(7) 0.068(8) 0.004(5) -0.001(5) -0.002(6)
C22 0.045(5) 0.038(5) 0.042(6) 0.001(4) 0.006(4) 0.001(4)
C23 0.060(6) 0.044(6) 0.049(6) -0.002(5) -0.004(5) -0.001(5)
C24 0.069(7) 0.056(7) 0.065(8) -0.007(6) -0.010(6) -0.009(6)
C25 0.081(8) 0.051(7) 0.057(7) -0.014(6) 0.008(6) -0.006(5)
C26 0.077(8) 0.038(6) 0.053(7) 0.003(5) 0.008(6) -0.001(5)
C27 0.057(6) 0.042(6) 0.046(6) 0.002(5) 0.003(5) -0.001(4)
C28 0.050(6) 0.043(5) 0.048(6) -0.003(4) 0.003(5) 0.003(4)
C29 0.045(5) 0.047(6) 0.041(6) 0.004(4) 0.006(5) -0.002(4)
C30 0.051(6) 0.064(7) 0.055(7) 0.011(5) 0.005(5) -0.007(5)
C31 0.055(7) 0.080(8) 0.073(9) 0.011(6) 0.002(6) -0.010(6)
C32 0.059(7) 0.075(8) 0.073(9) 0.012(6) 0.014(6) 0.001(6)
C33 0.077(8) 0.074(8) 0.059(8) 0.016(6) 0.020(6) -0.007(6)
C34 0.060(7) 0.065(7) 0.052(7) 0.015(5) 0.005(5) 0.004(5)
C35 0.046(5) 0.046(6) 0.049(6) 0.000(4) -0.008(5) 0.003(4)
C36 0.072(7) 0.059(7) 0.069(8) -0.005(6) -0.025(6) 0.009(6)
C37 0.089(9) 0.076(9) 0.089(10) -0.013(7) -0.035(8) 0.004(7)
C38 0.061(7) 0.081(9) 0.071(8) -0.002(6) -0.022(6) 0.011(7)
C39 0.060(7) 0.072(8) 0.059(7) 0.016(6) -0.013(6) 0.010(6)
C40 0.052(6) 0.057(7) 0.054(7) 0.007(5) -0.006(5) 0.006(5)
C41 0.046(6) 0.048(6) 0.055(6) -0.006(5) -0.003(5) -0.001(5)
C42 0.061(7) 0.049(6) 0.060(7) -0.004(5) -0.010(5) -0.002(5)
C43 0.065(7) 0.068(8) 0.070(8) 0.002(6) -0.014(6) 0.000(6)
C44 0.058(7) 0.076(9) 0.087(9) 0.000(6) -0.021(6) -0.004(7)
C45 0.083(9) 0.080(9) 0.110(11) -0.014(7) -0.033(8) -0.005(8)
C46 0.081(9) 0.065(8) 0.090(10) -0.004(6) -0.022(7) 0.000(7)
C47 0.075(7) 0.045(6) 0.055(7) -0.015(5) 0.016(6) -0.001(5)
C48 0.114(11) 0.071(8) 0.070(9) -0.033(7) -0.012(8) 0.020(7)
C49 0.143(13) 0.088(10) 0.071(9) -0.031(9) -0.012(9) 0.023(7)
C50 0.115(11) 0.073(9) 0.070(9) -0.022(8) 0.009(8) 0.024(7)
C51 0.158(15) 0.080(10) 0.089(11) -0.050(9) 0.024(10) 0.015(8)
C52 0.134(12) 0.076(9) 0.076(9) -0.034(8) 0.013(9) 0.006(7)

loop_
_atom_type_symbol
_atom_type_description
_atom_type_scat_dispersion_real
_atom_type_scat_dispersion_imag
_atom_type_scat_source
C C 0.0033 0.0016 'International Tables Vol C Tables 4.2.6.8 and 6.1.1.4'
H H 0.0000 0.0000 'International Tables Vol C Tables 4.2.6.8 and 6.1.1.4'
N N 0.0061 0.0033 'International Tables Vol C Tables 4.2.6.8 and 6.1.1.4'
S S 0.1246 0.1234 'International Tables Vol C Tables 4.2.6.8 and 6.1.1.4'
P P 0.1023 0.0942 'International Tables Vol C Tables 4.2.6.8 and 6.1.1.4'
Ag Ag -0.8971 1.1015 'International Tables Vol C Tables 4.2.6.8 and 6.1.1.4'

loop_
_geom_angle_atom_site_label_1
_geom_angle_atom_site_label_2
_geom_angle_atom_site_label_3
_geom_angle_site_symmetry_1
_geom_angle_site_symmetry_3
_geom_angle
_geom_angle_publ_flag
P1 Ag1 P3 . . 127.18(8) ?
P1 Ag1 S1 . . 108.67(8) ?
P3 Ag1 S1 . . 106.10(8) ?
P1 Ag1 S2 . . 107.71(9) ?
P3 Ag1 S2 . . 104.55(9) ?
S1 Ag1 S2 . . 99.11(8) ?
N2 Ag2 P2 4_566 . 101.4(2) ?
N2 Ag2 P4 4_566 . 113.2(2) ?
P2 Ag2 P4 . . 126.43(8) ?
N2 Ag2 S1 4_566 . 101.5(3) ?
P2 Ag2 S1 . . 106.66(8) ?
P4 Ag2 S1 . . 104.95(8) ?
C2 N2 Ag2 . 4_665 163.2(10) ?
C4 P1 C10 . . 104.3(4) ?
C4 P1 C3 . . 102.5(4) ?
C10 P1 C3 . . 106.5(4) ?
C4 P1 Ag1 . . 111.9(3) ?
C10 P1 Ag1 . . 116.5(3) ?
C3 P1 Ag1 . . 113.9(3) ?
C22 P2 C3 . . 102.3(4) ?
C22 P2 C16 . . 104.1(4) ?
C3 P2 C16 . . 101.6(4) ?
C22 P2 Ag2 . . 119.0(3) ?
C3 P2 Ag2 . . 116.4(3) ?
C16 P2 Ag2 . . 111.3(3) ?
C35 P3 C29 . . 105.0(4) ?
C35 P3 C28 . . 103.6(4) ?
C29 P3 C28 . . 105.2(4) ?
C35 P3 Ag1 . . 117.6(3) ?
C29 P3 Ag1 . . 108.1(3) ?
C28 P3 Ag1 . . 116.1(3) ?
C47 P4 C41 . . 105.6(5) ?
C47 P4 C28 . . 100.1(4) ?
C41 P4 C28 . . 105.8(4) ?
C47 P4 Ag2 . . 114.9(3) ?
C41 P4 Ag2 . . 113.3(3) ?
C28 P4 Ag2 . . 115.7(3) ?
C1 S1 Ag2 . . 99.6(3) ?
C1 S1 Ag1 . . 109.4(4) ?
Ag2 S1 Ag1 . . 81.47(7) ?
C2 S2 Ag1 . . 117.9(4) ?
N1 C1 S1 . . 179.3(12) ?
N2 C2 S2 . . 165.5(11) ?
P2 C3 P1 . . 116.9(4) ?
P2 C3 H3A . . 108.1 ?
P1 C3 H3A . . 108.1 ?
P2 C3 H3B . . 108.1 ?
P1 C3 H3B . . 108.1 ?
H3A C3 H3B . . 107.3 ?
C5 C4 C9 . . 118.0(9) ?
C5 C4 P1 . . 117.0(7) ?
C9 C4 P1 . . 124.8(7) ?
C4 C5 C6 . . 120.2(10) ?
C4 C5 H5 . . 119.9 ?
C6 C5 H5 . . 119.9 ?
C7 C6 C5 . . 120.7(10) ?
C7 C6 H6 . . 119.6 ?
C5 C6 H6 . . 119.6 ?
C8 C7 C6 . . 119.2(10) ?
C8 C7 H7 . . 120.4 ?
C6 C7 H7 . . 120.4 ?
C7 C8 C9 . . 120.4(10) ?
C7 C8 H8 . . 119.8 ?
C9 C8 H8 . . 119.8 ?
C8 C9 C4 . . 121.5(9) ?
C8 C9 H9 . . 119.3 ?
C4 C9 H9 . . 119.3 ?
C15 C10 C11 . . 117.9(8) ?
C15 C10 P1 . . 123.8(7) ?
C11 C10 P1 . . 118.2(7) ?
C12 C11 C10 . . 121.0(9) ?
C12 C11 H11 . . 119.5 ?
C10 C11 H11 . . 119.5 ?
C13 C12 C11 . . 119.9(10) ?
C13 C12 H12 . . 120.0 ?
C11 C12 H12 . . 120.0 ?
C14 C13 C12 . . 119.9(9) ?
C14 C13 H13 . . 120.0 ?
C12 C13 H13 . . 120.0 ?
C13 C14 C15 . . 120.6(10) ?
C13 C14 H14 . . 119.7 ?
C15 C14 H14 . . 119.7 ?
C10 C15 C14 . . 120.6(9) ?
C10 C15 H15 . . 119.7 ?
C14 C15 H15 . . 119.7 ?
C21 C16 C17 . . 119.0(9) ?
C21 C16 P2 . . 125.6(8) ?
C17 C16 P2 . . 115.4(7) ?
C16 C17 C18 . . 119.4(10) ?
C16 C17 H17 . . 120.3 ?
C18 C17 H17 . . 120.3 ?
C19 C18 C17 . . 119.7(11) ?
C19 C18 H18 . . 120.2 ?
C17 C18 H18 . . 120.2 ?
C20 C19 C18 . . 121.9(11) ?
C20 C19 H19 . . 119.0 ?
C18 C19 H19 . . 119.0 ?
C19 C20 C21 . . 119.2(11) ?
C19 C20 H20 . . 120.4 ?
C21 C20 H20 . . 120.4 ?
C16 C21 C20 . . 120.8(11) ?
C16 C21 H21 . . 119.6 ?
C20 C21 H21 . . 119.6 ?
C23 C22 C27 . . 118.3(8) ?
C23 C22 P2 . . 119.2(7) ?
C27 C22 P2 . . 122.4(7) ?
C22 C23 C24 . . 119.9(9) ?
C22 C23 H23 . . 120.0 ?
C24 C23 H23 . . 120.0 ?
C25 C24 C23 . . 120.7(10) ?
C25 C24 H24 . . 119.7 ?
C23 C24 H24 . . 119.7 ?
C24 C25 C26 . . 120.1(10) ?
C24 C25 H25 . . 120.0 ?
C26 C25 H25 . . 120.0 ?
C25 C26 C27 . . 120.1(10) ?
C25 C26 H26 . . 119.9 ?
C27 C26 H26 . . 119.9 ?
C26 C27 C22 . . 120.8(9) ?
C26 C27 H27 . . 119.6 ?
C22 C27 H27 . . 119.6 ?
P3 C28 P4 . . 114.6(5) ?
P3 C28 H28A . . 108.6 ?
P4 C28 H28A . . 108.6 ?
P3 C28 H28B . . 108.6 ?
P4 C28 H28B . . 108.6 ?
H28A C28 H28B . . 107.6 ?
C34 C29 C30 . . 118.4(9) ?
C34 C29 P3 . . 121.4(7) ?
C30 C29 P3 . . 118.8(7) ?
C29 C30 C31 . . 121.2(10) ?
C29 C30 H30 . . 119.4 ?
C31 C30 H30 . . 119.4 ?
C32 C31 C30 . . 119.7(11) ?
C32 C31 H31 . . 120.1 ?
C30 C31 H31 . . 120.1 ?
C31 C32 C33 . . 119.8(11) ?
C31 C32 H32 . . 120.1 ?
C33 C32 H32 . . 120.1 ?
C32 C33 C34 . . 120.8(11) ?
C32 C33 H33 . . 119.6 ?
C34 C33 H33 . . 119.6 ?
C29 C34 C33 . . 119.9(10) ?
C29 C34 H34 . . 120.1 ?
C33 C34 H34 . . 120.1 ?
C36 C35 C40 . . 117.3(9) ?
C36 C35 P3 . . 124.0(7) ?
C40 C35 P3 . . 118.7(7) ?
C35 C36 C37 . . 120.8(10) ?
C35 C36 H36 . . 119.6 ?
C37 C36 H36 . . 119.6 ?
C38 C37 C36 . . 120.7(11) ?
C38 C37 H37 . . 119.6 ?
C36 C37 H37 . . 119.6 ?
C39 C38 C37 . . 119.2(10) ?
C39 C38 H38 . . 120.4 ?
C37 C38 H38 . . 120.4 ?
C38 C39 C40 . . 119.8(10) ?
C38 C39 H39 . . 120.1 ?
C40 C39 H39 . . 120.1 ?
C39 C40 C35 . . 122.1(10) ?
C39 C40 H40 . . 118.9 ?
C35 C40 H40 . . 118.9 ?
C42 C41 C46 . . 113.5(9) ?
C42 C41 P4 . . 118.9(7) ?
C46 C41 P4 . . 127.0(8) ?
C41 C42 C43 . . 123.6(10) ?
C41 C42 H42 . . 118.2 ?
C43 C42 H42 . . 118.2 ?
C44 C43 C42 . . 120.0(10) ?
C44 C43 H43 . . 120.0 ?
C42 C43 H43 . . 120.0 ?
C43 C44 C45 . . 118.4(10) ?
C43 C44 H44 . . 120.8 ?
C45 C44 H44 . . 120.8 ?
C44 C45 C46 . . 119.6(11) ?
C44 C45 H45 . . 120.2 ?
C46 C45 H45 . . 120.2 ?
C45 C46 C41 . . 123.6(11) ?
C45 C46 H46 . . 118.2 ?
C41 C46 H46 . . 118.2 ?
C48 C47 C52 . . 112.3(10) ?
C48 C47 P4 . . 120.4(8) ?
C52 C47 P4 . . 127.3(9) ?
C47 C48 C49 . . 124.3(12) ?
C47 C48 H48 . . 117.9 ?
C49 C48 H48 . . 117.9 ?
C50 C49 C48 . . 120.8(13) ?
C50 C49 H49 . . 119.6 ?
C48 C49 H49 . . 119.6 ?
C51 C50 C49 . . 117.1(12) ?
C51 C50 H50 . . 121.5 ?
C49 C50 H50 . . 121.5 ?
C50 C51 C52 . . 119.8(13) ?
C50 C51 H51 . . 120.1 ?
C52 C51 H51 . . 120.1 ?
C47 C52 C51 . . 125.8(13) ?
C47 C52 H52 . . 117.1 ?
C51 C52 H52 . . 117.1 ?

loop_
_geom_bond_atom_site_label_1
_geom_bond_atom_site_label_2
_geom_bond_site_symmetry_2
_geom_bond_distance
_geom_bond_publ_flag
Ag1 P1 . 2.450(2) y
Ag1 P3 . 2.451(2) y
Ag1 S1 . 2.670(3) y
Ag1 S2 . 2.768(3) y
Ag2 N2 4_566 2.429(9) y
Ag2 P2 . 2.497(2) y
Ag2 P4 . 2.498(2) y
Ag2 S1 . 2.668(2) y
N1 C1 . 1.142(12) ?
N2 C2 . 1.153(12) ?
N2 Ag2 4_665 2.429(9) ?
P1 C4 . 1.817(9) ?
P1 C10 . 1.819(9) ?
P1 C3 . 1.842(8) ?
P2 C22 . 1.815(9) ?
P2 C3 . 1.821(9) ?
P2 C16 . 1.825(9) ?
P3 C35 . 1.797(9) ?
P3 C29 . 1.819(9) ?
P3 C28 . 1.838(9) ?
P4 C47 . 1.783(10) ?
P4 C41 . 1.806(9) ?
P4 C28 . 1.855(9) ?
S1 C1 . 1.659(11) ?
S2 C2 . 1.633(11) ?
C3 H3A . 0.9700 ?
C3 H3B . 0.9700 ?
C4 C5 . 1.364(13) ?
C4 C9 . 1.380(12) ?
C5 C6 . 1.387(13) ?
C5 H5 . 0.9300 ?
C6 C7 . 1.378(14) ?
C6 H6 . 0.9300 ?
C7 C8 . 1.342(13) ?
C7 H7 . 0.9300 ?
C8 C9 . 1.378(13) ?
C8 H8 . 0.9300 ?
C9 H9 . 0.9300 ?
C10 C15 . 1.378(12) ?
C10 C11 . 1.386(12) ?
C11 C12 . 1.382(13) ?
C11 H11 . 0.9300 ?
C12 C13 . 1.369(13) ?
C12 H12 . 0.9300 ?
C13 C14 . 1.355(13) ?
C13 H13 . 0.9300 ?
C14 C15 . 1.388(13) ?
C14 H14 . 0.9300 ?
C15 H15 . 0.9300 ?
C16 C21 . 1.377(13) ?
C16 C17 . 1.383(13) ?
C17 C18 . 1.394(13) ?
C17 H17 . 0.9300 ?
C18 C19 . 1.351(15) ?
C18 H18 . 0.9300 ?
C19 C20 . 1.348(15) ?
C19 H19 . 0.9300 ?
C20 C21 . 1.380(14) ?
C20 H20 . 0.9300 ?
C21 H21 . 0.9300 ?
C22 C23 . 1.379(12) ?
C22 C27 . 1.384(12) ?
C23 C24 . 1.392(13) ?
C23 H23 . 0.9300 ?
C24 C25 . 1.355(14) ?
C24 H24 . 0.9300 ?
C25 C26 . 1.357(14) ?
C25 H25 . 0.9300 ?
C26 C27 . 1.382(12) ?
C26 H26 . 0.9300 ?
C27 H27 . 0.9300 ?
C28 H28A . 0.9700 ?
C28 H28B . 0.9700 ?
C29 C34 . 1.361(13) ?
C29 C30 . 1.384(12) ?
C30 C31 . 1.385(13) ?
C30 H30 . 0.9300 ?
C31 C32 . 1.355(14) ?
C31 H31 . 0.9300 ?
C32 C33 . 1.356(14) ?
C32 H32 . 0.9300 ?
C33 C34 . 1.402(13) ?
C33 H33 . 0.9300 ?
C34 H34 . 0.9300 ?
C35 C36 . 1.379(13) ?
C35 C40 . 1.386(12) ?
C36 C37 . 1.393(14) ?
C36 H36 . 0.9300 ?
C37 C38 . 1.375(15) ?
C37 H37 . 0.9300 ?
C38 C39 . 1.370(14) ?
C38 H38 . 0.9300 ?
C39 C40 . 1.384(13) ?
C39 H39 . 0.9300 ?
C40 H40 . 0.9300 ?
C41 C42 . 1.375(13) ?
C41 C46 . 1.385(14) ?
C42 C43 . 1.383(13) ?
C42 H42 . 0.9300 ?
C43 C44 . 1.367(14) ?
C43 H43 . 0.9300 ?
C44 C45 . 1.373(15) ?
C44 H44 . 0.9300 ?
C45 C46 . 1.379(15) ?
C45 H45 . 0.9300 ?
C46 H46 . 0.9300 ?
C47 C48 . 1.363(15) ?
C47 C52 . 1.374(14) ?
C48 C49 . 1.396(15) ?
C48 H48 . 0.9300 ?
C49 C50 . 1.368(16) ?
C49 H49 . 0.9300 ?
C50 C51 . 1.362(17) ?
C50 H50 . 0.9300 ?
C51 C52 . 1.383(16) ?
C51 H51 . 0.9300 ?
C52 H52 . 0.9300 ?

loop_
_geom_torsion_atom_site_label_1
_geom_torsion_atom_site_label_2
_geom_torsion_atom_site_label_3
_geom_torsion_atom_site_label_4
_geom_torsion_site_symmetry_1
_geom_torsion_site_symmetry_2
_geom_torsion_site_symmetry_3
_geom_torsion_site_symmetry_4
_geom_torsion
_geom_torsion_publ_flag
P3 Ag1 P1 C4 . . . . -57.1(3) ?
S1 Ag1 P1 C4 . . . . 174.4(3) ?
S2 Ag1 P1 C4 . . . . 67.9(3) ?
P3 Ag1 P1 C10 . . . . -176.9(3) ?
S1 Ag1 P1 C10 . . . . 54.5(3) ?
S2 Ag1 P1 C10 . . . . -52.0(3) ?
P3 Ag1 P1 C3 . . . . 58.6(3) ?
S1 Ag1 P1 C3 . . . . -70.0(3) ?
S2 Ag1 P1 C3 . . . . -176.5(3) ?
N2 Ag2 P2 C22 4_566 . . . 51.2(4) ?
P4 Ag2 P2 C22 . . . . -178.4(3) ?
S1 Ag2 P2 C22 . . . . -54.6(3) ?
N2 Ag2 P2 C3 4_566 . . . 174.4(4) ?
P4 Ag2 P2 C3 . . . . -55.1(3) ?
S1 Ag2 P2 C3 . . . . 68.6(3) ?
N2 Ag2 P2 C16 4_566 . . . -69.8(4) ?
P4 Ag2 P2 C16 . . . . 60.7(4) ?
S1 Ag2 P2 C16 . . . . -175.6(3) ?
P1 Ag1 P3 C35 . . . . 13.1(4) ?
S1 Ag1 P3 C35 . . . . 142.7(4) ?
S2 Ag1 P3 C35 . . . . -113.1(4) ?
P1 Ag1 P3 C29 . . . . 131.7(3) ?
S1 Ag1 P3 C29 . . . . -98.8(3) ?
S2 Ag1 P3 C29 . . . . 5.4(3) ?
P1 Ag1 P3 C28 . . . . -110.5(3) ?
S1 Ag1 P3 C28 . . . . 19.1(3) ?
S2 Ag1 P3 C28 . . . . 123.3(3) ?
N2 Ag2 P4 C47 4_566 . . . -14.5(5) ?
P2 Ag2 P4 C47 . . . . -140.2(4) ?
S1 Ag2 P4 C47 . . . . 95.3(4) ?
N2 Ag2 P4 C41 4_566 . . . 107.1(5) ?
P2 Ag2 P4 C41 . . . . -18.7(4) ?
S1 Ag2 P4 C41 . . . . -143.2(4) ?
N2 Ag2 P4 C28 4_566 . . . -130.4(4) ?
P2 Ag2 P4 C28 . . . . 103.8(3) ?
S1 Ag2 P4 C28 . . . . -20.7(3) ?
N2 Ag2 S1 C1 4_566 . . . 79.4(5) ?
P2 Ag2 S1 C1 . . . . -174.8(4) ?
P4 Ag2 S1 C1 . . . . -38.6(4) ?
N2 Ag2 S1 Ag1 4_566 . . . -172.2(2) ?
P2 Ag2 S1 Ag1 . . . . -66.44(8) ?
P4 Ag2 S1 Ag1 . . . . 69.74(8) ?
P1 Ag1 S1 C1 . . . . 166.8(4) ?
P3 Ag1 S1 C1 . . . . 27.2(4) ?
S2 Ag1 S1 C1 . . . . -80.9(4) ?
P1 Ag1 S1 Ag2 . . . . 69.48(8) ?
P3 Ag1 S1 Ag2 . . . . -70.11(8) ?
S2 Ag1 S1 Ag2 . . . . -178.23(8) ?
P1 Ag1 S2 C2 . . . . -62.2(4) ?
P3 Ag1 S2 C2 . . . . 75.4(4) ?
S1 Ag1 S2 C2 . . . . -175.2(4) ?
Ag2 S1 C1 N1 . . . . 12E1(10) ?
Ag1 S1 C1 N1 . . . . 4E1(10) ?
Ag2 N2 C2 S2 4_665 . . . -149(2) ?
Ag1 S2 C2 N2 . . . . -169(4) ?
C22 P2 C3 P1 . . . . 78.9(5) ?
C16 P2 C3 P1 . . . . -173.7(5) ?
Ag2 P2 C3 P1 . . . . -52.6(5) ?
C4 P1 C3 P2 . . . . 173.2(5) ?
C10 P1 C3 P2 . . . . -77.6(6) ?
Ag1 P1 C3 P2 . . . . 52.2(5) ?
C10 P1 C4 C5 . . . . 69.3(8) ?
C3 P1 C4 C5 . . . . -179.9(8) ?
Ag1 P1 C4 C5 . . . . -57.5(8) ?
C10 P1 C4 C9 . . . . -116.6(8) ?
C3 P1 C4 C9 . . . . -5.7(9) ?
Ag1 P1 C4 C9 . . . . 116.6(8) ?
C9 C4 C5 C6 . . . . 0.2(15) ?
P1 C4 C5 C6 . . . . 174.8(8) ?
C4 C5 C6 C7 . . . . -1.1(17) ?
C5 C6 C7 C8 . . . . 0.1(18) ?
C6 C7 C8 C9 . . . . 1.7(17) ?
C7 C8 C9 C4 . . . . -2.5(16) ?
C5 C4 C9 C8 . . . . 1.5(14) ?
P1 C4 C9 C8 . . . . -172.6(8) ?
C4 P1 C10 C15 . . . . 67.9(9) ?
C3 P1 C10 C15 . . . . -40.0(9) ?
Ag1 P1 C10 C15 . . . . -168.2(7) ?
C4 P1 C10 C11 . . . . -111.3(8) ?
C3 P1 C10 C11 . . . . 140.8(7) ?
Ag1 P1 C10 C11 . . . . 12.6(9) ?
C15 C10 C11 C12 . . . . 1.9(15) ?
P1 C10 C11 C12 . . . . -178.8(8) ?
C10 C11 C12 C13 . . . . 0.1(16) ?
C11 C12 C13 C14 . . . . -1.7(17) ?
C12 C13 C14 C15 . . . . 1.1(17) ?
C11 C10 C15 C14 . . . . -2.5(14) ?
P1 C10 C15 C14 . . . . 178.3(8) ?
C13 C14 C15 C10 . . . . 1.0(16) ?
C22 P2 C16 C21 . . . . 105.8(9) ?
C3 P2 C16 C21 . . . . -0.2(9) ?
Ag2 P2 C16 C21 . . . . -124.8(8) ?
C22 P2 C16 C17 . . . . -76.7(8) ?
C3 P2 C16 C17 . . . . 177.2(7) ?
Ag2 P2 C16 C17 . . . . 52.7(8) ?
C21 C16 C17 C18 . . . . 1.7(15) ?
P2 C16 C17 C18 . . . . -175.9(8) ?
C16 C17 C18 C19 . . . . -1.1(16) ?
C17 C18 C19 C20 . . . . 1.1(18) ?
C18 C19 C20 C21 . . . . -1.7(18) ?
C17 C16 C21 C20 . . . . -2.3(15) ?
P2 C16 C21 C20 . . . . 175.0(8) ?
C19 C20 C21 C16 . . . . 2.3(16) ?
C3 P2 C22 C23 . . . . -105.2(8) ?
C16 P2 C22 C23 . . . . 149.2(8) ?
Ag2 P2 C22 C23 . . . . 24.7(9) ?
C3 P2 C22 C27 . . . . 71.4(8) ?
C16 P2 C22 C27 . . . . -34.1(9) ?
Ag2 P2 C22 C27 . . . . -158.7(7) ?
C27 C22 C23 C24 . . . . -2.6(14) ?
P2 C22 C23 C24 . . . . 174.2(8) ?
C22 C23 C24 C25 . . . . 0.5(16) ?
C23 C24 C25 C26 . . . . 2.0(17) ?
C24 C25 C26 C27 . . . . -2.2(16) ?
C25 C26 C27 C22 . . . . 0.0(15) ?
C23 C22 C27 C26 . . . . 2.4(14) ?
P2 C22 C27 C26 . . . . -174.3(7) ?
C35 P3 C28 P4 . . . . -77.0(6) ?
C29 P3 C28 P4 . . . . 173.0(5) ?
Ag1 P3 C28 P4 . . . . 53.5(5) ?
C47 P4 C28 P3 . . . . -176.6(5) ?
C41 P4 C28 P3 . . . . 73.9(6) ?
Ag2 P4 C28 P3 . . . . -52.5(6) ?
C35 P3 C29 C34 . . . . 24.1(9) ?
C28 P3 C29 C34 . . . . 133.1(8) ?
Ag1 P3 C29 C34 . . . . -102.2(8) ?
C35 P3 C29 C30 . . . . -169.4(8) ?
C28 P3 C29 C30 . . . . -60.5(9) ?
Ag1 P3 C29 C30 . . . . 64.2(8) ?
C34 C29 C30 C31 . . . . 1.6(15) ?
P3 C29 C30 C31 . . . . -165.3(8) ?
C29 C30 C31 C32 . . . . -2.6(17) ?
C30 C31 C32 C33 . . . . 1.6(18) ?
C31 C32 C33 C34 . . . . 0.5(18) ?
C30 C29 C34 C33 . . . . 0.5(15) ?
P3 C29 C34 C33 . . . . 167.0(8) ?
C32 C33 C34 C29 . . . . -1.5(17) ?
C29 P3 C35 C36 . . . . 53.5(10) ?
C28 P3 C35 C36 . . . . -56.6(10) ?
Ag1 P3 C35 C36 . . . . 173.7(8) ?
C29 P3 C35 C40 . . . . -126.1(8) ?
C28 P3 C35 C40 . . . . 123.9(8) ?
Ag1 P3 C35 C40 . . . . -5.8(9) ?
C40 C35 C36 C37 . . . . -3.5(17) ?
P3 C35 C36 C37 . . . . 176.9(9) ?
C35 C36 C37 C38 . . . . 0(2) ?
C36 C37 C38 C39 . . . . 3(2) ?
C37 C38 C39 C40 . . . . -2.9(18) ?
C38 C39 C40 C35 . . . . -0.3(17) ?
C36 C35 C40 C39 . . . . 3.5(16) ?
P3 C35 C40 C39 . . . . -176.9(8) ?
C47 P4 C41 C42 . . . . 132.2(9) ?
C28 P4 C41 C42 . . . . -122.3(8) ?
Ag2 P4 C41 C42 . . . . 5.5(10) ?
C47 P4 C41 C46 . . . . -57.0(11) ?
C28 P4 C41 C46 . . . . 48.6(11) ?
Ag2 P4 C41 C46 . . . . 176.4(9) ?
C46 C41 C42 C43 . . . . 9.5(16) ?
P4 C41 C42 C43 . . . . -178.4(9) ?
C41 C42 C43 C44 . . . . -0.7(18) ?
C42 C43 C44 C45 . . . . -5.3(19) ?
C43 C44 C45 C46 . . . . 2(2) ?
C44 C45 C46 C41 . . . . 8(2) ?
C42 C41 C46 C45 . . . . -13.3(18) ?
P4 C41 C46 C45 . . . . 175.4(10) ?
C41 P4 C47 C48 . . . . -140.9(10) ?
C28 P4 C47 C48 . . . . 109.4(11) ?
Ag2 P4 C47 C48 . . . . -15.2(12) ?
C41 P4 C47 C52 . . . . 40.1(13) ?
C28 P4 C47 C52 . . . . -69.6(12) ?
Ag2 P4 C47 C52 . . . . 165.7(10) ?
C52 C47 C48 C49 . . . . 0(2) ?
P4 C47 C48 C49 . . . . -179.0(11) ?
C47 C48 C49 C50 . . . . 0(2) ?
C48 C49 C50 C51 . . . . -1(2) ?
C49 C50 C51 C52 . . . . 1(2) ?
C48 C47 C52 C51 . . . . 0(2) ?
P4 C47 C52 C51 . . . . 178.9(12) ?
C50 C51 C52 C47 . . . . 0(3) ?
